data_7037353
loop_
_publ_author_name
'\'Alvarez, Celedonio M'
'Garc\'ia-Rodr\'iguez, Ra\'ul'
'Miguel, Daniel'

_publ_section_title
;
 Metallamacrocycle formation through dimerization of metal bioconjugates
 derived from amino acids and peptides.
;
_journal_issue 3
_journal_name_full 'Dalton transactions (Cambridge, England : 2003)'
_journal_page_first 963
_journal_page_last 972
_journal_paper_doi 10.1039/c5dt01256b
_journal_volume 45
_journal_year 2016
_chemical_formula_moiety 'C24 H18 Mn2 N4 O10, 2(C6 H16 N), 2(Cl O4)'
_chemical_formula_sum 'C36 H50 Cl2 Mn2 N6 O18'
_chemical_formula_weight 1035.60
_space_group_crystal_system orthorhombic
_space_group_IT_number 33
_space_group_name_Hall 'P 2c -2n'
_space_group_name_H-M_alt 'P n a 21'
_symmetry_space_group_name_Hall 'P 2c -2n'
_symmetry_space_group_name_H-M 'P n a 21'
_atom_sites_solution_hydrogens mixed
_audit_creation_date 2015-11-04
_audit_creation_method
;
Olex2 1.2
(compiled 2015.09.30 svn.r3233 for OlexSys, GUI svn.r5103)
;
_audit_update_record
;
2015-11-15 deposited with the CCDC.
2015-11-19 downloaded from the CCDC.
;
_cell_angle_alpha 90
_cell_angle_beta 90
_cell_angle_gamma 90
_cell_formula_units_Z 4
_cell_length_a 13.104(4)
_cell_length_b 28.519(9)
_cell_length_c 13.023(4)
_cell_measurement_reflns_used 965
_cell_measurement_temperature 296
_cell_measurement_theta_max 21.388
_cell_measurement_theta_min 2.316
_cell_volume 4867(3)
_computing_molecular_graphics 'Olex2 (Dolomanov et al., 2009)'
_computing_publication_material 'Olex2 (Dolomanov et al., 2009)'
_computing_structure_refinement 'ShelXL (Sheldrick, 2015)'
_computing_structure_solution 'SIR2004 (Burla et al., 2007)'
_diffrn_ambient_temperature 296
_diffrn_measured_fraction_theta_full 0.996
_diffrn_measured_fraction_theta_max 0.996
_diffrn_measurement_device_type 'CCD area detector'
_diffrn_measurement_method 'phi and omega scans'
_diffrn_radiation_monochromator graphite
_diffrn_radiation_type MoK\a
_diffrn_radiation_wavelength 0.71073
_diffrn_reflns_av_R_equivalents 0.0607
_diffrn_reflns_av_unetI/netI 0.0652
_diffrn_reflns_laue_measured_fraction_full 0.996
_diffrn_reflns_laue_measured_fraction_max 0.996
_diffrn_reflns_limit_h_max 14
_diffrn_reflns_limit_h_min -14
_diffrn_reflns_limit_k_max 31
_diffrn_reflns_limit_k_min -31
_diffrn_reflns_limit_l_max 14
_diffrn_reflns_limit_l_min -9
_diffrn_reflns_number 21430
_diffrn_reflns_point_group_measured_fraction_full 0.996
_diffrn_reflns_point_group_measured_fraction_max 0.996
_diffrn_reflns_theta_full 23.378
_diffrn_reflns_theta_max 23.378
_diffrn_reflns_theta_min 1.428
_diffrn_source_current 40.0
_diffrn_source_power 2.0
_diffrn_source_voltage 50.0
_exptl_absorpt_coefficient_mu 0.702
_exptl_absorpt_correction_T_max 1.000000
_exptl_absorpt_correction_T_min 0.666080
_exptl_absorpt_correction_type multi-scan
_exptl_absorpt_process_details Sadabs
_exptl_crystal_colour orange
_exptl_crystal_colour_primary orange
_exptl_crystal_density_diffrn 1.413
_exptl_crystal_description prism
_exptl_crystal_F_000 2144
_exptl_crystal_size_max 0.3
_exptl_crystal_size_mid 0.14
_exptl_crystal_size_min 0.1
_refine_diff_density_max 0.818
_refine_diff_density_min -0.307
_refine_diff_density_rms 0.082
_refine_ls_abs_structure_details
;
 Refined as an inversion twin.
;
_refine_ls_abs_structure_Flack -0.05(7)
_refine_ls_extinction_method none
_refine_ls_goodness_of_fit_ref 0.975
_refine_ls_hydrogen_treatment constr
_refine_ls_matrix_type full
_refine_ls_number_parameters 554
_refine_ls_number_reflns 5631
_refine_ls_number_restraints 169
_refine_ls_restrained_S_all 0.999
_refine_ls_R_factor_all 0.1123
_refine_ls_R_factor_gt 0.0698
_refine_ls_shift/su_max 0.000
_refine_ls_shift/su_mean 0.000
_refine_ls_structure_factor_coef Fsqd
_refine_ls_weighting_details 'w=1/[\s^2^(Fo^2^)+(0.1343P)^2^] where P=(Fo^2^+2Fc^2^)/3'
_refine_ls_weighting_scheme calc
_refine_ls_wR_factor_gt 0.1808
_refine_ls_wR_factor_ref 0.2059
_reflns_Friedel_coverage 0.903
_reflns_friedel_fraction_full 0.996
_reflns_friedel_fraction_max 0.996
_reflns_number_gt 3553
_reflns_number_total 5631
_reflns_threshold_expression 'I > 2\s(I)'
_cod_data_source_file c5dt01256b2.cif
_cod_data_source_block C_2a1_rg52bm
_cod_depositor_comments 'Adding full bibliography for 7037352--7037358.cif.'
_cod_database_code 7037353
_shelx_space_group_comment
;
The symmetry employed for this shelxl refinement is uniquely defined
by the following loop, which should always be used as a source of
symmetry information in preference to the above space-group names.
They are only intended as comments.
;
_olex2_refinement_description
;
1. Twinned data refinement
 Scales: 1.05(7) -0.05(7)
2. Fixed Uiso
 At 1.2 times of:
  All C(H) groups, All C(H,H) groups, All N(H) groups
 At 1.5 times of:
  All C(H,H,H) groups, All C(H,H,H,H,H,H) groups
3. Restrained distances
 N80-C85A = N80-C85B
 1.478 with sigma of 0.005
 C85A-C86 = C85B-C86
 1.505 with sigma of 0.005
 N80-C86
 2.488 with sigma of 0.005
4. Rigid bond restraints
 O11, O12, O13, O14
 with sigma for 1-2 distances of 0.01 and sigma for 1-3 distances of 0.01
 O21, O22, O23, O24
 with sigma for 1-2 distances of 0.01 and sigma for 1-3 distances of 0.01
 C81, C82, C83, C84, C85A, C85B, C86
 with sigma for 1-2 distances of 0.01 and sigma for 1-3 distances of 0.01
 C71, C72, C73, C74, C75, C76
 with sigma for 1-2 distances of 0.01 and sigma for 1-3 distances of 0.01
5. Uiso/Uaniso restraints and constraints
O11 \\sim O12 \\sim O13 \\sim O14: within 2A with sigma of 0.01 and sigma for
terminal atoms of 0.01
O21 \\sim O22 \\sim O23 \\sim O24: within 2A with sigma of 0.01 and sigma for
terminal atoms of 0.01
C81 \\sim C82 \\sim C83 \\sim C84 \\sim C85A \\sim C85B \\sim C86: within 2A
with sigma of 0.01 and sigma for terminal atoms of 0.01
Uanis(O11) \\sim Ueq, Uanis(O12) \\sim Ueq, Uanis(O13) \\sim Ueq, Uanis(O14)
\\sim Ueq: with sigma of 0.01 and sigma for terminal atoms of 0.01
Uanis(O21) \\sim Ueq, Uanis(O22) \\sim Ueq, Uanis(O23) \\sim Ueq, Uanis(O24)
\\sim Ueq: with sigma of 0.01 and sigma for terminal atoms of 0.01
Uanis(C81) \\sim Ueq, Uanis(C82) \\sim Ueq, Uanis(C83) \\sim Ueq, Uanis(C84)
\\sim Ueq, Uanis(C85A) \\sim Ueq, Uanis(C85B) \\sim Ueq, Uanis(C86) \\sim Ueq:
with sigma of 0.01 and sigma for terminal atoms of 0.01
Uanis(C71) \\sim Ueq, Uanis(C72) \\sim Ueq, Uanis(C73) \\sim Ueq, Uanis(C74)
\\sim Ueq, Uanis(C75) \\sim Ueq, Uanis(C76) \\sim Ueq: with sigma of 0.01 and
sigma for terminal atoms of 0.01
6. Others
 Fixed Sof: C85A(0.7) H85A(0.7) H85B(0.7) C85B(0.3) H85C(0.3) H85D(0.3)
 H86D(0.7) H86E(0.7) H86F(0.7) H86A(0.3) H86B(0.3) H86C(0.3)
7.a Free rotating group:
 N70(H70,C71,H71A,H71B,C72,H72A,H72B,H72C,C73,H73A,H73B,C74,H74A,H74B,H74C,C75,
 H75A,H75B,C76,H76A,H76B,H76C), N80(H80,C81,H81A,H81B,C82,H82A,H82B,H82C,C83,
 H83A,H83B,C84,H84A,H84B,H84C,C85A,H85A,H85B,C85B,H85C,H85D,C86,H86D,H86E,H86F,
 H86A,H86B,H86C)
7.b Secondary CH2 refined with riding coordinates:
 C17(H17A,H17B), C18(H18A,H18B), C27(H27A,H27B), C28(H28A,H28B)
7.c Aromatic/amide H refined with riding coordinates:
 C11(H11), C12(H12), C13(H13), C14(H14), C16(H16), C21(H21), C22(H22),
 C23(H23), C24(H24), C26(H26)
;
_shelx_shelxl_version_number 2014/7
_olex2_submission_special_instructions 'No special instructions were received'

loop_
_space_group_symop_operation_xyz
'x, y, z'
'-x, -y, z+1/2'
'x+1/2, -y+1/2, z'
'-x+1/2, y+1/2, z+1/2'

loop_
_atom_site_label
_atom_site_type_symbol
_atom_site_fract_x
_atom_site_fract_y
_atom_site_fract_z
_atom_site_U_iso_or_equiv
_atom_site_adp_type
_atom_site_occupancy
_atom_site_site_symmetry_order
_atom_site_calc_flag
_atom_site_refinement_flags_posn
_atom_site_refinement_flags_adp
_atom_site_refinement_flags_occupancy
_atom_site_disorder_assembly
_atom_site_disorder_group
Mn1 Mn 0.64636(13) 0.38757(6) 0.01227(14) 0.0565(5) Uani 1 1 d . . . . .
Mn2 Mn 0.66525(15) 0.30648(6) 0.45480(17) 0.0692(6) Uani 1 1 d . . . . .
O1 O 0.7129(10) 0.4733(4) -0.0933(10) 0.115(4) Uani 1 1 d . . . . .
O2 O 0.5517(10) 0.3569(5) -0.1822(10) 0.125(5) Uani 1 1 d . . . . .
O3 O 0.8321(9) 0.3403(5) -0.0644(13) 0.144(6) Uani 1 1 d . . . . .
O4 O 0.5421(12) 0.2420(4) 0.5809(12) 0.144(6) Uani 1 1 d . . . . .
O5 O 0.7782(12) 0.3286(5) 0.6451(12) 0.135(5) Uani 1 1 d . . . . .
O6 O 0.8156(13) 0.2308(5) 0.4202(15) 0.160(6) Uani 1 1 d . . . . .
O7 O 0.6326(11) 0.2755(3) -0.0089(9) 0.112(4) Uani 1 1 d . . . . .
O8 O 0.8163(8) 0.3971(4) 0.4631(10) 0.099(3) Uani 1 1 d . . . . .
O9 O 0.5956(6) 0.3327(3) 0.0977(6) 0.059(2) Uani 1 1 d . . . . .
O10 O 0.7397(7) 0.3507(3) 0.3576(7) 0.071(2) Uani 1 1 d . . . . .
N1 N 0.5276(7) 0.4236(3) 0.0746(7) 0.052(2) Uani 1 1 d . . . . .
N2 N 0.7051(7) 0.4064(3) 0.1506(8) 0.049(2) Uani 1 1 d . . . . .
N3 N 0.5562(8) 0.3580(3) 0.4704(9) 0.067(3) Uani 1 1 d . . . . .
N4 N 0.5801(11) 0.2950(4) 0.3276(9) 0.075(3) Uani 1 1 d . . . . .
C1 C 0.6890(10) 0.4401(6) -0.0524(12) 0.076(4) Uani 1 1 d . . . . .
C2 C 0.5820(11) 0.3682(5) -0.1064(12) 0.075(4) Uani 1 1 d . . . . .
C3 C 0.7589(12) 0.3585(6) -0.0327(12) 0.082(4) Uani 1 1 d . . . . .
C4 C 0.5926(12) 0.2656(5) 0.5317(14) 0.086(4) Uani 1 1 d . . . . .
C5 C 0.7356(13) 0.3213(6) 0.5709(15) 0.093(5) Uani 1 1 d . . . . .
C6 C 0.7543(14) 0.2622(6) 0.4323(18) 0.119(7) Uani 1 1 d . . . . .
C7 C 0.6058(12) 0.2909(5) 0.0744(11) 0.070(4) Uani 1 1 d . . . . .
C8 C 0.7972(9) 0.3838(5) 0.3810(11) 0.057(3) Uani 1 1 d . . . . .
C11 C 0.4383(10) 0.4337(4) 0.0319(11) 0.069(4) Uani 1 1 d . . . . .
H11 H 0.4244 0.4228 -0.0338 0.082 Uiso 1 1 calc R . . . .
C12 C 0.3644(10) 0.4604(6) 0.0831(14) 0.086(5) Uani 1 1 d . . . . .
H12 H 0.3028 0.4671 0.0508 0.103 Uiso 1 1 calc R . . . .
C13 C 0.3817(11) 0.4763(6) 0.1783(13) 0.087(5) Uani 1 1 d . . . . .
H13 H 0.3331 0.4940 0.2131 0.104 Uiso 1 1 calc R . . . .
C14 C 0.4740(10) 0.4656(4) 0.2229(10) 0.068(4) Uani 1 1 d . . . . .
H14 H 0.4884 0.4763 0.2887 0.082 Uiso 1 1 calc R . . . .
C15 C 0.5450(8) 0.4392(3) 0.1711(8) 0.044(3) Uani 1 1 d . . . . .
C16 C 0.6448(8) 0.4283(4) 0.2086(9) 0.046(3) Uani 1 1 d . . . . .
H16 H 0.6647 0.4373 0.2743 0.055 Uiso 1 1 calc R . . . .
C17 C 0.8102(9) 0.3934(5) 0.1835(11) 0.069(4) Uani 1 1 d . . . . .
H17A H 0.8577 0.4057 0.1333 0.083 Uiso 1 1 calc R . . . .
H17B H 0.8156 0.3594 0.1815 0.083 Uiso 1 1 calc R . . . .
C18 C 0.8444(9) 0.4098(5) 0.2894(11) 0.069(4) Uani 1 1 d . . . . .
H18A H 0.8283 0.4428 0.2959 0.082 Uiso 1 1 calc R . . . .
H18B H 0.9180 0.4067 0.2935 0.082 Uiso 1 1 calc R . . . .
C21 C 0.5457(14) 0.3871(5) 0.5462(12) 0.088(5) Uani 1 1 d . . . . .
H21 H 0.5939 0.3874 0.5987 0.106 Uiso 1 1 calc R . . . .
C22 C 0.4646(17) 0.4174(7) 0.5500(18) 0.120(7) Uani 1 1 d . . . . .
H22 H 0.4606 0.4389 0.6035 0.144 Uiso 1 1 calc R . . . .
C23 C 0.3935(16) 0.4169(7) 0.4812(19) 0.105(7) Uani 1 1 d . . . . .
H23 H 0.3376 0.4368 0.4877 0.125 Uiso 1 1 calc R . . . .
C24 C 0.4004(12) 0.3865(7) 0.3966(15) 0.094(5) Uani 1 1 d . . . . .
H24 H 0.3512 0.3858 0.3452 0.113 Uiso 1 1 calc R . . . .
C25 C 0.4856(9) 0.3574(4) 0.3949(10) 0.056(3) Uani 1 1 d . . . . .
C26 C 0.5053(12) 0.3233(6) 0.3156(11) 0.077(4) Uani 1 1 d . . . . .
H26 H 0.4647 0.3220 0.2571 0.092 Uiso 1 1 calc R . . . .
C27 C 0.618(3) 0.2594(6) 0.2498(18) 0.196(14) Uani 1 1 d . . . . .
H27A H 0.6901 0.2653 0.2403 0.235 Uiso 1 1 calc R . . . .
H27B H 0.6123 0.2289 0.2821 0.235 Uiso 1 1 calc R . . . .
C28 C 0.577(2) 0.2552(5) 0.1556(14) 0.131(8) Uani 1 1 d . . . . .
H28A H 0.5035 0.2557 0.1629 0.158 Uiso 1 1 calc R . . . .
H28B H 0.5953 0.2244 0.1296 0.158 Uiso 1 1 calc R . . . .
N70 N 0.7081(5) 0.2047(2) -0.1184(6) 0.071(3) Uani 1 1 d . . . . .
H70 H 0.6745 0.2330 -0.0843 0.085 Uiso 1 1 d G . . . .
C71 C 0.7767(7) 0.1728(3) -0.0610(7) 0.092(4) Uani 1 1 d G U . . .
H71A H 0.8122 0.1527 -0.1093 0.110 Uiso 1 1 d G . . . .
H71B H 0.7360 0.1530 -0.0164 0.110 Uiso 1 1 d G . . . .
C72 C 0.8540(8) 0.1988(5) 0.0030(8) 0.106(5) Uani 1 1 d G U . . .
H72A H 0.9029 0.2137 -0.0414 0.159 Uiso 1 1 d G . . . .
H72B H 0.8885 0.1773 0.0476 0.159 Uiso 1 1 d G . . . .
H72C H 0.8201 0.2223 0.0433 0.159 Uiso 1 1 d G . . . .
C73 C 0.6203(6) 0.1757(4) -0.1515(9) 0.128(6) Uani 1 1 d G U . . .
H73A H 0.5959 0.1578 -0.0930 0.154 Uiso 1 1 d G . . . .
H73B H 0.6436 0.1535 -0.2029 0.154 Uiso 1 1 d G . . . .
C74 C 0.5334(6) 0.2030(5) -0.1948(12) 0.182(10) Uani 1 1 d G U . . .
H74A H 0.5065 0.2220 -0.1402 0.273 Uiso 1 1 d G . . . .
H74B H 0.4797 0.1843 -0.2236 0.273 Uiso 1 1 d G . . . .
H74C H 0.5616 0.2229 -0.2470 0.273 Uiso 1 1 d G . . . .
C75 C 0.7608(7) 0.2331(3) -0.1968(7) 0.098(5) Uani 1 1 d G U . . .
H75A H 0.8131 0.2517 -0.1635 0.118 Uiso 1 1 d G . . . .
H75B H 0.7120 0.2545 -0.2274 0.118 Uiso 1 1 d G . . . .
C76 C 0.8092(9) 0.2046(5) -0.2803(7) 0.128(6) Uani 1 1 d G U . . .
H76A H 0.8597 0.1838 -0.2524 0.192 Uiso 1 1 d G . . . .
H76B H 0.8415 0.2259 -0.3273 0.192 Uiso 1 1 d G . . . .
H76C H 0.7583 0.1867 -0.3160 0.192 Uiso 1 1 d G . . . .
N80 N 0.9792(6) 0.4430(3) 0.5440(7) 0.082(3) Uani 1 1 d D . . . .
H80 H 0.9317 0.4176 0.5161 0.099 Uiso 1 1 d G . . A .
C81 C 1.0725(6) 0.4208(3) 0.5127(9) 0.118(5) Uani 1 1 d G U . A .
H81A H 1.0865 0.4296 0.4422 0.142 Uiso 1 1 d G . . A .
H81B H 1.1275 0.4329 0.5547 0.142 Uiso 1 1 d G . . A .
C82 C 1.0736(10) 0.3705(3) 0.5195(13) 0.130(5) Uani 1 1 d G U . A .
H82A H 1.1080 0.3578 0.4607 0.195 Uiso 1 1 d G . . A .
H82B H 1.0048 0.3590 0.5214 0.195 Uiso 1 1 d G . . A .
H82C H 1.1087 0.3612 0.5809 0.195 Uiso 1 1 d G . . A .
C83 C 0.9617(9) 0.4319(4) 0.6567(7) 0.147(6) Uani 1 1 d G U . A .
H83A H 0.9640 0.3982 0.6668 0.176 Uiso 1 1 d G . . A .
H83B H 1.0159 0.4458 0.6973 0.176 Uiso 1 1 d G . . A .
C84 C 0.8612(11) 0.4502(6) 0.6927(11) 0.152(7) Uani 1 1 d G U . A .
H84A H 0.8166 0.4543 0.6349 0.228 Uiso 1 1 d G . . A .
H84B H 0.8710 0.4799 0.7263 0.228 Uiso 1 1 d G . . A .
H84C H 0.8314 0.4284 0.7400 0.228 Uiso 1 1 d G . . A .
C85A C 0.9783(10) 0.4947(3) 0.5494(12) 0.194(10) Uani 0.7 1 d DG U P A 2
H85A H 1.0196 0.5046 0.6073 0.233 Uiso 0.7 1 d G . P A 2
H85B H 0.9089 0.5052 0.5617 0.233 Uiso 0.7 1 d G . P A 2
C85B C 0.9378(11) 0.4828(4) 0.4844(10) 0.196(10) Uani 0.3 1 d DG U P A 1
H85C H 0.8863 0.4986 0.5252 0.235 Uiso 0.3 1 d G . P A 1
H85D H 0.9049 0.4708 0.4231 0.235 Uiso 0.3 1 d G . P A 1
C86 C 1.0178(16) 0.5177(4) 0.4536(16) 0.200(9) Uani 1 1 d DG U . A .
H86D H 1.0154 0.5512 0.4616 0.300 Uiso 0.7 1 d G . P A 2
H86E H 1.0870 0.5081 0.4418 0.300 Uiso 0.7 1 d G . P A 2
H86F H 0.9763 0.5086 0.3962 0.300 Uiso 0.7 1 d G . P A 2
H86A H 0.9866 0.5427 0.4153 0.300 Uiso 0.3 1 d G . P A 1
H86B H 1.0496 0.5303 0.5140 0.300 Uiso 0.3 1 d G . P A 1
H86C H 1.0683 0.5025 0.4118 0.300 Uiso 0.3 1 d G . P A 1
Cl1 Cl 0.7337(3) 0.54752(12) 0.2679(4) 0.0828(11) Uani 1 1 d . . . . .
O11 O 0.6502(16) 0.5743(9) 0.284(2) 0.211(9) Uani 1 1 d . U . . .
O12 O 0.8168(16) 0.5628(8) 0.312(2) 0.212(9) Uani 1 1 d . U . . .
O13 O 0.7114(16) 0.5141(7) 0.3549(18) 0.196(8) Uani 1 1 d . U . . .
O14 O 0.7426(9) 0.5218(4) 0.1815(10) 0.109(4) Uani 1 1 d . U . . .
Cl2 Cl 0.6427(3) 0.11587(14) 0.2046(4) 0.0888(12) Uani 1 1 d . . . . .
O21 O 0.6502(13) 0.0743(6) 0.2588(16) 0.166(6) Uani 1 1 d . U . . .
O22 O 0.613(2) 0.1069(10) 0.110(3) 0.261(11) Uani 1 1 d . U . . .
O23 O 0.7326(10) 0.1421(5) 0.1974(14) 0.145(5) Uani 1 1 d . U . . .
O24 O 0.5656(13) 0.1424(5) 0.2475(17) 0.173(6) Uani 1 1 d . U . . .

loop_
_atom_site_aniso_label
_atom_site_aniso_U_11
_atom_site_aniso_U_22
_atom_site_aniso_U_33
_atom_site_aniso_U_23
_atom_site_aniso_U_13
_atom_site_aniso_U_12
Mn1 0.0733(11) 0.0545(10) 0.0416(10) -0.0049(9) 0.0059(10) 0.0033(9)
Mn2 0.0874(13) 0.0559(11) 0.0643(13) 0.0152(10) 0.0155(12) 0.0073(10)
O1 0.157(11) 0.087(7) 0.100(9) 0.034(7) 0.049(8) -0.016(7)
O2 0.146(10) 0.159(12) 0.071(8) -0.055(8) -0.032(8) 0.025(9)
O3 0.099(8) 0.168(13) 0.164(15) -0.071(12) 0.043(9) 0.032(8)
O4 0.200(13) 0.099(8) 0.133(12) 0.056(9) 0.047(11) -0.032(9)
O5 0.156(12) 0.151(12) 0.096(10) 0.051(10) -0.037(10) -0.027(9)
O6 0.172(12) 0.120(10) 0.186(18) 0.016(10) 0.009(12) 0.063(10)
O7 0.196(12) 0.058(6) 0.083(9) -0.018(5) 0.031(8) 0.029(7)
O8 0.099(7) 0.132(9) 0.067(8) 0.014(7) -0.014(6) -0.033(7)
O9 0.088(6) 0.038(5) 0.050(5) -0.007(4) 0.000(4) 0.003(4)
O10 0.088(6) 0.071(6) 0.054(5) 0.015(5) 0.007(5) -0.016(5)
N1 0.060(6) 0.049(5) 0.047(6) 0.009(5) -0.008(5) 0.007(4)
N2 0.061(6) 0.040(5) 0.046(6) 0.012(5) -0.001(5) 0.001(4)
N3 0.074(7) 0.056(6) 0.069(8) -0.005(6) 0.006(6) -0.014(5)
N4 0.120(10) 0.046(6) 0.060(7) -0.005(5) 0.024(7) -0.020(7)
C1 0.079(9) 0.089(10) 0.061(9) 0.000(9) 0.014(8) 0.013(8)
C2 0.094(10) 0.079(9) 0.054(9) -0.019(8) 0.000(8) 0.010(8)
C3 0.097(11) 0.095(10) 0.056(9) -0.011(8) -0.005(8) 0.001(9)
C4 0.108(11) 0.068(9) 0.084(12) 0.009(9) 0.020(10) 0.009(8)
C5 0.094(11) 0.105(12) 0.080(12) 0.034(10) -0.020(10) -0.006(9)
C6 0.120(13) 0.089(12) 0.147(19) 0.043(12) 0.046(13) 0.036(11)
C7 0.099(10) 0.066(9) 0.047(8) -0.012(7) -0.004(8) 0.014(8)
C8 0.056(7) 0.066(8) 0.048(8) 0.012(7) -0.020(6) -0.004(7)
C11 0.078(9) 0.073(8) 0.054(9) -0.007(7) -0.018(8) -0.008(7)
C12 0.051(8) 0.111(12) 0.095(13) 0.013(11) 0.006(8) 0.032(8)
C13 0.071(9) 0.118(13) 0.072(11) -0.026(9) 0.002(9) 0.027(9)
C14 0.080(9) 0.075(8) 0.049(7) -0.018(6) 0.020(8) 0.011(7)
C15 0.063(7) 0.037(6) 0.031(6) -0.004(5) -0.004(6) -0.007(5)
C16 0.062(7) 0.046(6) 0.030(6) -0.007(5) -0.007(6) -0.003(6)
C17 0.053(7) 0.092(10) 0.063(9) 0.026(7) 0.009(7) 0.005(6)
C18 0.057(7) 0.089(9) 0.060(9) 0.016(7) -0.013(7) -0.003(7)
C21 0.122(12) 0.078(9) 0.064(10) -0.024(8) 0.016(9) 0.012(9)
C22 0.119(15) 0.135(16) 0.106(16) -0.063(13) 0.037(14) 0.003(14)
C23 0.100(13) 0.093(12) 0.12(2) 0.025(12) 0.053(13) 0.024(10)
C24 0.068(9) 0.124(14) 0.090(13) 0.035(12) 0.010(9) -0.016(10)
C25 0.055(7) 0.049(7) 0.063(9) 0.007(6) 0.001(7) -0.001(6)
C26 0.093(11) 0.087(11) 0.049(8) 0.016(8) -0.017(8) -0.041(9)
C27 0.44(5) 0.063(11) 0.082(16) -0.017(11) -0.02(2) 0.046(18)
C28 0.27(3) 0.060(10) 0.063(11) -0.022(9) -0.004(14) 0.009(13)
N70 0.096(8) 0.046(6) 0.072(8) -0.008(5) -0.005(7) 0.016(6)
C71 0.104(8) 0.077(8) 0.094(9) 0.007(7) -0.005(8) 0.012(7)
C72 0.093(8) 0.118(9) 0.108(10) 0.008(9) -0.015(7) -0.002(7)
C73 0.144(11) 0.103(10) 0.137(12) -0.044(9) -0.009(9) 0.005(8)
C74 0.165(12) 0.192(14) 0.189(15) -0.004(11) -0.018(11) 0.005(10)
C75 0.114(9) 0.085(8) 0.095(9) 0.005(7) 0.003(8) 0.013(8)
C76 0.147(11) 0.128(11) 0.109(11) -0.003(9) 0.018(9) 0.020(9)
N80 0.074(7) 0.073(7) 0.099(10) -0.011(7) 0.006(7) 0.000(6)
C81 0.119(8) 0.115(8) 0.121(9) -0.003(8) 0.000(8) 0.024(8)
C82 0.132(9) 0.122(8) 0.135(9) 0.004(9) -0.005(8) 0.028(8)
C83 0.132(9) 0.173(10) 0.136(11) -0.019(9) 0.001(9) 0.005(8)
C84 0.139(9) 0.173(11) 0.144(11) -0.018(9) 0.012(9) -0.003(8)
C85A 0.190(12) 0.189(12) 0.202(13) 0.003(9) 0.003(9) 0.018(9)
C85B 0.195(13) 0.193(13) 0.199(13) 0.000(9) 0.000(9) 0.017(9)
C86 0.199(11) 0.198(12) 0.203(12) 0.005(9) 0.005(9) 0.026(8)
Cl1 0.081(2) 0.0566(19) 0.111(3) -0.024(2) 0.004(2) -0.0018(17)
O11 0.206(12) 0.237(13) 0.191(13) -0.030(11) -0.005(10) 0.049(10)
O12 0.181(11) 0.233(13) 0.222(14) -0.023(11) -0.019(10) 0.002(10)
O13 0.234(12) 0.177(11) 0.176(12) -0.019(10) 0.012(10) -0.014(10)
O14 0.157(8) 0.067(6) 0.102(8) -0.005(6) 0.027(7) -0.014(6)
Cl2 0.105(3) 0.078(2) 0.084(3) 0.017(2) 0.009(2) -0.007(2)
O21 0.204(11) 0.131(9) 0.164(11) 0.039(9) 0.044(9) 0.012(8)
O22 0.285(14) 0.267(15) 0.230(15) 0.015(12) -0.020(12) -0.048(11)
O23 0.123(8) 0.144(9) 0.168(11) 0.014(8) 0.000(8) -0.023(8)
O24 0.167(9) 0.135(9) 0.218(12) 0.005(9) 0.045(10) 0.005(8)

loop_
_atom_type_symbol
_atom_type_description
_atom_type_scat_dispersion_real
_atom_type_scat_dispersion_imag
_atom_type_scat_source
C C 0.0033 0.0016 'International Tables Vol C Tables 4.2.6.8 and 6.1.1.4'
H H 0.0000 0.0000 'International Tables Vol C Tables 4.2.6.8 and 6.1.1.4'
Cl Cl 0.1484 0.1585 'International Tables Vol C Tables 4.2.6.8 and 6.1.1.4'
Mn Mn 0.3368 0.7283 'International Tables Vol C Tables 4.2.6.8 and 6.1.1.4'
N N 0.0061 0.0033 'International Tables Vol C Tables 4.2.6.8 and 6.1.1.4'
O O 0.0106 0.0060 'International Tables Vol C Tables 4.2.6.8 and 6.1.1.4'

loop_
_geom_angle_atom_site_label_1
_geom_angle_atom_site_label_2
_geom_angle_atom_site_label_3
_geom_angle
O9 Mn1 N1 85.4(3)
O9 Mn1 N2 80.9(3)
N2 Mn1 N1 78.6(4)
C1 Mn1 O9 174.1(5)
C1 Mn1 N1 90.2(5)
C1 Mn1 N2 94.4(6)
C1 Mn1 C2 90.0(7)
C2 Mn1 O9 94.5(5)
C2 Mn1 N1 97.8(5)
C2 Mn1 N2 174.3(5)
C3 Mn1 O9 95.3(6)
C3 Mn1 N1 174.2(5)
C3 Mn1 N2 95.8(5)
C3 Mn1 C1 88.7(7)
C3 Mn1 C2 87.9(6)
O10 Mn2 N3 87.2(4)
N4 Mn2 O10 81.7(4)
N4 Mn2 N3 79.2(5)
C4 Mn2 O10 175.1(6)
C4 Mn2 N3 92.2(5)
C4 Mn2 N4 93.4(6)
C4 Mn2 C5 87.5(8)
C5 Mn2 O10 97.4(6)
C5 Mn2 N3 96.0(7)
C5 Mn2 N4 175.1(7)
C6 Mn2 O10 91.4(6)
C6 Mn2 N3 175.8(9)
C6 Mn2 N4 96.6(9)
C6 Mn2 C4 88.8(7)
C6 Mn2 C5 88.2(10)
C7 O9 Mn1 124.9(9)
C8 O10 Mn2 127.4(9)
C11 N1 Mn1 128.1(8)
C11 N1 C15 117.8(10)
C15 N1 Mn1 114.0(7)
C16 N2 Mn1 115.2(7)
C16 N2 C17 122.1(10)
C17 N2 Mn1 122.6(8)
C21 N3 Mn2 127.2(11)
C21 N3 C25 119.3(12)
C25 N3 Mn2 113.3(8)
C26 N4 Mn2 114.9(9)
C26 N4 C27 126.1(17)
C27 N4 Mn2 118.4(15)
O1 C1 Mn1 178.1(14)
O2 C2 Mn1 173.6(15)
O3 C3 Mn1 178.2(16)
O4 C4 Mn2 175.7(14)
O5 C5 Mn2 176.8(16)
O6 C6 Mn2 177.7(19)
O7 C7 O9 126.5(14)
O7 C7 C28 116.7(13)
O9 C7 C28 116.7(12)
O8 C8 O10 127.1(13)
O8 C8 C18 118.0(13)
O10 C8 C18 114.8(12)
N1 C11 H11 119.0
N1 C11 C12 121.9(12)
C12 C11 H11 119.0
C11 C12 H12 119.8
C13 C12 C11 120.4(13)
C13 C12 H12 119.8
C12 C13 H13 121.1
C12 C13 C14 117.7(13)
C14 C13 H13 121.1
C13 C14 H14 119.7
C15 C14 C13 120.7(12)
C15 C14 H14 119.7
N1 C15 C14 121.4(10)
N1 C15 C16 113.7(10)
C14 C15 C16 124.8(11)
N2 C16 C15 118.5(10)
N2 C16 H16 120.8
C15 C16 H16 120.8
N2 C17 H17A 108.0
N2 C17 H17B 108.0
N2 C17 C18 117.1(11)
H17A C17 H17B 107.3
C18 C17 H17A 108.0
C18 C17 H17B 108.0
C8 C18 H18A 108.3
C8 C18 H18B 108.3
C17 C18 C8 115.9(11)
C17 C18 H18A 108.3
C17 C18 H18B 108.3
H18A C18 H18B 107.4
N3 C21 H21 119.6
N3 C21 C22 120.8(17)
C22 C21 H21 119.6
C21 C22 H22 119.1
C23 C22 C21 121.8(17)
C23 C22 H22 119.1
C22 C23 H23 119.9
C22 C23 C24 120.2(17)
C24 C23 H23 119.9
C23 C24 H24 122.2
C25 C24 C23 115.6(17)
C25 C24 H24 122.2
N3 C25 C24 122.1(13)
N3 C25 C26 114.1(11)
C24 C25 C26 123.8(15)
N4 C26 C25 118.3(12)
N4 C26 H26 120.8
C25 C26 H26 120.8
N4 C27 H27A 106.6
N4 C27 H27B 106.6
H27A C27 H27B 106.6
C28 C27 N4 123(2)
C28 C27 H27A 106.6
C28 C27 H27B 106.6
C7 C28 H28A 107.7
C7 C28 H28B 107.7
C27 C28 C7 119(2)
C27 C28 H28A 107.7
C27 C28 H28B 107.7
H28A C28 H28B 107.1
C71 N70 H70 121.9
C71 N70 C73 106.0
C73 N70 H70 103.4
C75 N70 H70 94.1
C75 N70 C71 113.7
C75 N70 C73 117.9
N70 C71 H71A 109.1
N70 C71 H71B 109.1
N70 C71 C72 112.6
H71A C71 H71B 107.8
C72 C71 H71A 109.1
C72 C71 H71B 109.0
C71 C72 H72A 109.4
C71 C72 H72B 109.7
C71 C72 H72C 109.5
H72A C72 H72B 109.4
H72A C72 H72C 109.3
H72B C72 H72C 109.5
N70 C73 H73A 108.7
N70 C73 H73B 108.7
N70 C73 C74 114.3
H73A C73 H73B 107.6
C74 C73 H73A 108.7
C74 C73 H73B 108.6
C73 C74 H74A 107.2
C73 C74 H74B 114.7
C73 C74 H74C 106.5
H74A C74 H74B 109.5
H74A C74 H74C 109.3
H74B C74 H74C 109.5
N70 C75 H75A 108.7
N70 C75 H75B 108.8
N70 C75 C76 113.8
H75A C75 H75B 107.8
C76 C75 H75A 108.8
C76 C75 H75B 108.8
C75 C76 H76A 110.7
C75 C76 H76B 107.7
C75 C76 H76C 110.1
H76A C76 H76B 109.3
H76A C76 H76C 109.6
H76B C76 H76C 109.4
C81 N80 H80 96.0
C81 N80 C83 108.1
C81 N80 C85A 117.5
C81 N80 C85B 120.1
C83 N80 H80 96.1
C85A N80 H80 136.0
C85A N80 C83 99.2
C85B N80 H80 97.7
C85B N80 C83 127.7
N80 C81 H81A 108.4
N80 C81 H81B 108.4
H81A C81 H81B 107.5
C82 C81 N80 115.5
C82 C81 H81A 108.4
C82 C81 H81B 108.4
C81 C82 H82A 109.5
C81 C82 H82B 109.5
C81 C82 H82C 109.5
H82A C82 H82B 109.5
H82A C82 H82C 109.5
H82B C82 H82C 109.5
N80 C83 H83A 109.3
N80 C83 H83B 109.4
H83A C83 H83B 108.0
C84 C83 N80 111.4
C84 C83 H83A 109.4
C84 C83 H83B 109.4
C83 C84 H84A 109.5
C83 C84 H84B 109.5
C83 C84 H84C 109.5
H84A C84 H84B 109.5
H84A C84 H84C 109.5
H84B C84 H84C 109.5
N80 C85A H85A 108.9
N80 C85A H85B 108.9
N80 C85A C86 113.2
H85A C85A H85B 107.7
C86 C85A H85A 109.0
C86 C85A H85B 109.0
N80 C85B H85C 108.9
N80 C85B H85D 108.9
N80 C85B C86 113.2
H85C C85B H85D 107.7
C86 C85B H85C 108.9
C86 C85B H85D 108.9
C85A C86 H86D 109.5
C85A C86 H86E 109.5
C85A C86 H86F 109.5
C85B C86 H86A 109.5
C85B C86 H86B 109.5
C85B C86 H86C 109.5
H86D C86 H86E 109.5
H86D C86 H86F 109.5
H86E C86 H86F 109.5
H86A C86 H86B 109.5
H86A C86 H86C 109.5
H86B C86 H86C 109.5
O11 Cl1 O13 94.9(14)
O12 Cl1 O11 114.8(14)
O12 Cl1 O13 92.2(15)
O12 Cl1 O14 118.6(12)
O14 Cl1 O11 120.4(12)
O14 Cl1 O13 107.4(9)
O21 Cl2 O23 115.6(10)
O22 Cl2 O21 109.5(15)
O22 Cl2 O23 106.7(15)
O22 Cl2 O24 105.7(17)
O24 Cl2 O21 108.4(10)
O24 Cl2 O23 110.5(10)

loop_
_geom_bond_atom_site_label_1
_geom_bond_atom_site_label_2
_geom_bond_distance
Mn1 O9 2.031(8)
Mn1 N1 2.034(9)
Mn1 N2 2.032(10)
Mn1 C1 1.808(17)
Mn1 C2 1.846(16)
Mn1 C3 1.790(17)
Mn2 O10 2.036(9)
Mn2 N3 2.060(11)
Mn2 N4 2.023(14)
Mn2 C4 1.807(17)
Mn2 C5 1.82(2)
Mn2 C6 1.743(18)
O1 C1 1.128(16)
O2 C2 1.111(16)
O3 C3 1.167(16)
O4 C4 1.142(17)
O5 C5 1.14(2)
O6 C6 1.213(18)
O7 C7 1.222(17)
O8 C8 1.162(16)
O9 C7 1.239(15)
O10 C8 1.244(15)
N1 C11 1.327(15)
N1 C15 1.353(14)
N2 C16 1.259(13)
N2 C17 1.489(15)
N3 C21 1.297(17)
N3 C25 1.349(16)
N4 C26 1.280(18)
N4 C27 1.52(2)
C7 C28 1.52(2)
C8 C18 1.534(18)
C11 H11 0.9300
C11 C12 1.400(19)
C12 H12 0.9300
C12 C13 1.34(2)
C13 H13 0.9300
C13 C14 1.375(18)
C14 H14 0.9300
C14 C15 1.374(15)
C15 C16 1.429(15)
C16 H16 0.9300
C17 H17A 0.9700
C17 H17B 0.9700
C17 C18 1.52(2)
C18 H18A 0.9700
C18 H18B 0.9700
C21 H21 0.9300
C21 C22 1.37(2)
C22 H22 0.9300
C22 C23 1.29(3)
C23 H23 0.9300
C23 C24 1.41(3)
C24 H24 0.9300
C24 C25 1.39(2)
C25 C26 1.44(2)
C26 H26 0.9300
C27 H27A 0.9700
C27 H27B 0.9700
C27 C28 1.34(3)
C28 H28A 0.9700
C28 H28B 0.9700
N70 H70 1.0193
N70 C71 1.4812
N70 C73 1.4816
N70 C75 1.4747
C71 H71A 0.9705
C71 H71B 0.9700
C71 C72 1.5063
C72 H72A 0.9620
C72 H72B 0.9582
C72 H72C 0.9599
C73 H73A 0.9702
C73 H73B 0.9708
C73 C74 1.4899
C74 H74A 0.9613
C74 H74B 0.9600
C74 H74C 0.9610
C75 H75A 0.9686
C75 H75B 0.9684
C75 C76 1.4990
C76 H76A 0.9593
C76 H76B 0.9608
C76 H76C 0.9596
N80 H80 1.0202
N80 C81 1.4358
N80 C83 1.5186
N80 C85A 1.4776
N80 C85B 1.4786
C81 H81A 0.9698
C81 H81B 0.9699
C81 C82 1.4345
C82 H82A 0.9601
C82 H82B 0.9600
C82 H82C 0.9601
C83 H83A 0.9702
C83 H83B 0.9701
C83 C84 1.4917
C84 H84A 0.9601
C84 H84B 0.9599
C84 H84C 0.9599
C85A H85A 0.9700
C85A H85B 0.9699
C85A C86 1.5021
C85B H85C 0.9700
C85B H85D 0.9699
C85B C86 1.5006
C86 H86D 0.9597
C86 H86E 0.9600
C86 H86F 0.9602
C86 H86A 0.9595
C86 H86B 0.9601
C86 H86C 0.9601
Cl1 O11 1.35(2)
Cl1 O12 1.31(2)
Cl1 O13 1.51(2)
Cl1 O14 1.347(12)
Cl2 O21 1.383(16)
Cl2 O22 1.32(3)
Cl2 O23 1.398(13)
Cl2 O24 1.380(17)

loop_
_geom_torsion_atom_site_label_1
_geom_torsion_atom_site_label_2
_geom_torsion_atom_site_label_3
_geom_torsion_atom_site_label_4
_geom_torsion
Mn1 O9 C7 O7 -12(2)
Mn1 O9 C7 C28 171.0(13)
Mn1 N1 C11 C12 -177.8(10)
Mn1 N1 C15 C14 177.6(8)
Mn1 N1 C15 C16 1.9(11)
Mn1 N2 C16 C15 -2.3(12)
Mn1 N2 C17 C18 -179.9(8)
Mn2 O10 C8 O8 -4(2)
Mn2 O10 C8 C18 178.3(8)
Mn2 N3 C21 C22 -175.1(12)
Mn2 N3 C25 C24 173.9(10)
Mn2 N3 C25 C26 -4.3(13)
Mn2 N4 C26 C25 -4.1(15)
Mn2 N4 C27 C28 -168(2)
O7 C7 C28 C27 131(2)
O8 C8 C18 C17 -175.3(13)
O9 C7 C28 C27 -52(3)
O10 C8 C18 C17 3.1(16)
N1 C11 C12 C13 -1(2)
N1 C15 C16 N2 0.3(14)
N2 C17 C18 C8 73.5(15)
N3 C21 C22 C23 3(3)
N3 C25 C26 N4 5.6(16)
N4 C27 C28 C7 77(4)
C11 N1 C15 C14 -1.7(15)
C11 N1 C15 C16 -177.4(9)
C11 C12 C13 C14 0(3)
C12 C13 C14 C15 0(2)
C13 C14 C15 N1 1.3(18)
C13 C14 C15 C16 176.5(13)
C14 C15 C16 N2 -175.3(11)
C15 N1 C11 C12 1.4(17)
C16 N2 C17 C18 -2.9(16)
C17 N2 C16 C15 -179.6(10)
C21 N3 C25 C24 -1.4(18)
C21 N3 C25 C26 -179.6(12)
C21 C22 C23 C24 -3(3)
C22 C23 C24 C25 1(2)
C23 C24 C25 N3 1.0(19)
C23 C24 C25 C26 178.9(13)
C24 C25 C26 N4 -172.5(12)
C25 N3 C21 C22 0(2)
C26 N4 C27 C28 3(4)
C27 N4 C26 C25 -175.0(18)
C71 N70 C73 C74 169.8
C71 N70 C75 C76 62.5
C73 N70 C71 C72 -163.8
C73 N70 C75 C76 -62.5
C75 N70 C71 C72 65.1
C75 N70 C73 C74 -61.5
C81 N80 C83 C84 -174.9
C81 N80 C85A C86 50.6
C81 N80 C85B C86 -43.6
C83 N80 C81 C82 62.3
C83 N80 C85A C86 166.6
C83 N80 C85B C86 111.0
C85A N80 C81 C82 173.3
C85A N80 C83 C84 62.1
C85B N80 C81 C82 -138.7
C85B N80 C83 C84 28.1

loop_
_twin_individual_id
_twin_individual_mass_fraction_refined
1 1.05(7)
2 -0.05(7)
